data_1545871
loop_
_publ_author_name
'Hoshino, Manabu'
'Khutia, Anupam'
'Xing, Hongzhu'
'Inokuma, Yasuhide'
'Fujita, Makoto'

_publ_section_title
;
 The crystalline sponge method updated
;
_journal_issue 2
_journal_name_full IUCrJ
_journal_page_first 139
_journal_page_last 151
_journal_paper_doi 10.1107/S2052252515024379
_journal_volume 3
_journal_year 2016
_chemical_formula_sum 'C60.92 H58.15 I6 N12 O5.89 Zn3'
_chemical_formula_weight 2010.11
_space_group_crystal_system monoclinic
_space_group_IT_number 15
_space_group_name_Hall '-C 2yc'
_space_group_name_H-M_alt 'C 1 2/c 1'
_symmetry_space_group_name_Hall '-C 2yc'
_symmetry_space_group_name_H-M 'C 1 2/c 1'
_atom_sites_solution_hydrogens geom
_atom_sites_solution_primary iterative
_atom_sites_solution_secondary difmap
_audit_creation_method SHELXL-2014/7
_cell_angle_alpha 90
_cell_angle_beta 100.629(4)
_cell_angle_gamma 90
_cell_formula_units_Z 8
_cell_length_a 34.0465(14)
_cell_length_b 14.9235(4)
_cell_length_c 30.8377(13)
_cell_measurement_reflns_used 6804
_cell_measurement_temperature 100(2)
_cell_measurement_theta_max 75.8550
_cell_measurement_theta_min 3.6350
_cell_volume 15399.6(10)
_computing_cell_refinement
;
CrysAlisPro, Agilent Technologies,
Version 1.171.37.35 (release 13-08-2014 CrysAlis171 .NET)
(compiled Aug 13 2014,18:06:01)
;
_computing_data_reduction
;
CrysAlisPro, Agilent Technologies,
Version 1.171.37.35 (release 13-08-2014 CrysAlis171 .NET)
(compiled Aug 13 2014,18:06:01)
;
_computing_molecular_graphics 'shelXle (Hubschle et al., 2011)'
_computing_publication_material 'SHELXL-2014/7 (Sheldrick, 2014)'
_computing_structure_refinement 'SHELXL-2014/7 (Sheldrick, 2014)'
_computing_structure_solution 'SHELXT-2014/5 (Sheldrick, 2014)'
_diffrn_ambient_environment N~2~
_diffrn_ambient_temperature 100(2)
_diffrn_detector 'CCD plate'
_diffrn_detector_area_resol_mean 5.2332
_diffrn_detector_type AtlasS2
_diffrn_measured_fraction_theta_full 0.999
_diffrn_measured_fraction_theta_max 0.985
_diffrn_measurement_device 'four-circle diffractometer'
_diffrn_measurement_device_type 'SuperNova, Dual, Cu at zero, AtlasS2'
_diffrn_measurement_method '\w scans'
_diffrn_radiation_monochromator mirror
_diffrn_radiation_probe x-ray
_diffrn_radiation_type 'Cu K\a'
_diffrn_radiation_wavelength 1.54184
_diffrn_reflns_av_R_equivalents 0.0450
_diffrn_reflns_av_unetI/netI 0.0738
_diffrn_reflns_Laue_measured_fraction_full 0.999
_diffrn_reflns_Laue_measured_fraction_max 0.985
_diffrn_reflns_limit_h_max 40
_diffrn_reflns_limit_h_min -42
_diffrn_reflns_limit_k_max 16
_diffrn_reflns_limit_k_min -18
_diffrn_reflns_limit_l_max 38
_diffrn_reflns_limit_l_min -32
_diffrn_reflns_number 40997
_diffrn_reflns_point_group_measured_fraction_full 0.999
_diffrn_reflns_point_group_measured_fraction_max 0.985
_diffrn_reflns_theta_full 67.684
_diffrn_reflns_theta_max 76.319
_diffrn_reflns_theta_min 3.654
_diffrn_source 'sealed X-ray tube'
_diffrn_source_type 'SuperNova (Cu) X-ray Source'
_exptl_absorpt_coefficient_mu 20.388
_exptl_absorpt_correction_T_max 0.378
_exptl_absorpt_correction_T_min 0.147
_exptl_absorpt_correction_type gaussian
_exptl_absorpt_process_details
;
CrysAlisPro, Agilent Technologies,
Version 1.171.37.35 (release 13-08-2014 CrysAlis171 .NET)
(compiled Aug 13 2014,18:06:01)
Numerical absorption correction based on gaussian integration over
   a multifaceted crystal model
Empirical absorption correction using spherical harmonics,
 implemented in SCALE3 ABSPACK scaling algorithm.
;
_exptl_crystal_colour yellow
_exptl_crystal_density_diffrn 1.734
_exptl_crystal_description block
_exptl_crystal_F_000 7702
_exptl_crystal_size_max 0.150
_exptl_crystal_size_mid 0.140
_exptl_crystal_size_min 0.080
_refine_diff_density_max 1.110
_refine_diff_density_min -0.950
_refine_diff_density_rms 0.121
_refine_ls_extinction_method none
_refine_ls_goodness_of_fit_ref 1.038
_refine_ls_hydrogen_treatment constr
_refine_ls_matrix_type full
_refine_ls_number_parameters 1109
_refine_ls_number_reflns 15908
_refine_ls_number_restraints 749
_refine_ls_restrained_S_all 1.027
_refine_ls_R_factor_all 0.1046
_refine_ls_R_factor_gt 0.0733
_refine_ls_shift/su_max 0.007
_refine_ls_shift/su_mean 0.000
_refine_ls_structure_factor_coef Fsqd
_refine_ls_weighting_details 'w=1/[\s^2^(Fo^2^)+(0.1219P)^2^+26.2060P] where P=(Fo^2^+2Fc^2^)/3'
_refine_ls_weighting_scheme calc
_refine_ls_wR_factor_gt 0.2113
_refine_ls_wR_factor_ref 0.2397
_reflns_Friedel_coverage 0.000
_reflns_number_gt 9952
_reflns_number_total 15908
_reflns_threshold_expression 'I > 2\s(I)'
_cod_data_source_file de5035.cif
_cod_data_source_block vanillin
_cod_database_code 1545871
_shelx_shelxl_version_number 2014/7
_shelx_space_group_comment
;
The symmetry employed for this shelxl refinement is uniquely defined
by the following loop, which should always be used as a source of
symmetry information in preference to the above space-group names.
They are only intended as comments.
;
_shelx_estimated_absorpt_t_min 0.150
_shelx_estimated_absorpt_t_max 0.292

loop_
_space_group_symop_operation_xyz
'x, y, z'
'-x, y, -z+1/2'
'x+1/2, y+1/2, z'
'-x+1/2, y+1/2, -z+1/2'
'-x, -y, -z'
'x, -y, z-1/2'
'-x+1/2, -y+1/2, -z'
'x+1/2, -y+1/2, z-1/2'

loop_
_atom_site_label
_atom_site_type_symbol
_atom_site_fract_x
_atom_site_fract_y
_atom_site_fract_z
_atom_site_U_iso_or_equiv
_atom_site_adp_type
_atom_site_occupancy
_atom_site_site_symmetry_order
_atom_site_calc_flag
_atom_site_refinement_flags_posn
_atom_site_refinement_flags_adp
_atom_site_refinement_flags_occupancy
_atom_site_disorder_assembly
_atom_site_disorder_group
Zn1A Zn 0.66895(16) 0.3508(3) 0.2725(2) 0.0794(11) Uani 0.577(17) 1 d . . P A 1
I11A I 0.61844(12) 0.3233(2) 0.20124(9) 0.1190(12) Uani 0.577(17) 1 d . . P A 1
I12A I 0.73171(14) 0.2610(2) 0.29551(10) 0.1131(12) Uani 0.577(17) 1 d . . P A 1
Zn2A Zn 0.36669(17) 0.6078(5) 0.4367(2) 0.0735(12) Uani 0.464(12) 1 d . . P B 1
I21A I 0.38279(10) 0.7491(2) 0.39779(15) 0.1117(13) Uani 0.464(12) 1 d . . P B 1
I22A I 0.34414(16) 0.6089(4) 0.50962(13) 0.1166(12) Uani 0.464(12) 1 d . . P B 1
Zn3A Zn 0.07189(19) 0.6200(4) 0.1010(2) 0.0724(13) Uani 0.65(2) 1 d . . P C 1
I31A I 0.01207(19) 0.6493(4) 0.13747(12) 0.1023(12) Uani 0.65(2) 1 d . . P C 1
I32A I 0.11032(11) 0.73711(18) 0.06434(11) 0.0939(11) Uani 0.65(2) 1 d . . P C 1
Zn1B Zn 0.6804(6) 0.3515(5) 0.2861(7) 0.153(4) Uani 0.423(17) 1 d . U P A 2
I11B I 0.6375(8) 0.3092(7) 0.2113(5) 0.220(6) Uani 0.423(17) 1 d . U P A 2
I12B I 0.7460(5) 0.2786(7) 0.3168(8) 0.202(6) Uani 0.423(17) 1 d . U P A 2
Zn2B Zn 0.3670(3) 0.5948(6) 0.4465(3) 0.136(4) Uani 0.536(12) 1 d . . P B 2
I21B I 0.3356(2) 0.5814(8) 0.5159(3) 0.196(3) Uani 0.536(12) 1 d . . P B 2
I22B I 0.38358(16) 0.7421(2) 0.4123(3) 0.229(3) Uani 0.536(12) 1 d . . P B 2
Zn3B Zn 0.0771(5) 0.6235(6) 0.0970(5) 0.098(4) Uani 0.35(2) 1 d . . P C 2
I31B I 0.0194(3) 0.6614(6) 0.1351(3) 0.113(2) Uani 0.35(2) 1 d . . P C 2
I32B I 0.1157(4) 0.7361(4) 0.0650(3) 0.156(5) Uani 0.35(2) 1 d . . P C 2
N101 N 0.6388(3) 0.3372(5) 0.3248(3) 0.096(3) Uani 1 1 d . . . . .
C102 C 0.6070(5) 0.3862(10) 0.3252(5) 0.125(5) Uani 1 1 d . . . . .
H102 H 0.6008 0.4313 0.3032 0.150 Uiso 1 1 calc R U . . .
C103 C 0.5818(4) 0.3769(11) 0.3553(5) 0.121(5) Uani 1 1 d . . . . .
H103 H 0.5591 0.4143 0.3543 0.145 Uiso 1 1 calc R U . . .
C104 C 0.5912(3) 0.3103(6) 0.3873(3) 0.078(2) Uani 1 1 d . . . . .
C105 C 0.6247(4) 0.2591(7) 0.3880(4) 0.093(3) Uani 1 1 d . . . . .
H105 H 0.6319 0.2139 0.4098 0.111 Uiso 1 1 calc R U . . .
C106 C 0.6473(4) 0.2742(9) 0.3571(5) 0.108(4) Uani 1 1 d . . . . .
H106 H 0.6706 0.2386 0.3580 0.130 Uiso 1 1 calc R U . . .
N111 N 0.4165(3) 0.5197(6) 0.4476(4) 0.096(3) Uani 1 1 d . . . . .
C112 C 0.4353(4) 0.5149(14) 0.4146(6) 0.145(7) Uani 1 1 d . . . . .
H112 H 0.4265 0.5514 0.3894 0.174 Uiso 1 1 calc R U . . .
C113 C 0.4674(4) 0.4595(11) 0.4145(5) 0.122(5) Uani 1 1 d . . . . .
H113 H 0.4803 0.4573 0.3897 0.146 Uiso 1 1 calc R U . . .
C114 C 0.4809(2) 0.4068(5) 0.4511(3) 0.071(2) Uani 1 1 d . . . . .
C115 C 0.4616(3) 0.4115(5) 0.4852(3) 0.078(2) Uani 1 1 d . . . . .
H115 H 0.4703 0.3757 0.5107 0.093 Uiso 1 1 calc R U . . .
C116 C 0.4288(3) 0.4692(6) 0.4835(3) 0.084(2) Uani 1 1 d . . . . .
H116 H 0.4153 0.4724 0.5078 0.101 Uiso 1 1 calc R U . . .
N121 N 0.5584(2) -0.0180(5) 0.5547(2) 0.0760(18) Uani 1 1 d . . . . .
C122 C 0.5278(3) 0.0358(6) 0.5540(3) 0.077(2) Uani 1 1 d . . . . .
H122 H 0.5086 0.0215 0.5718 0.092 Uiso 1 1 calc R U . . .
C123 C 0.5224(2) 0.1131(5) 0.5283(2) 0.0668(18) Uani 1 1 d . . . . .
H123 H 0.5000 0.1509 0.5288 0.080 Uiso 1 1 calc R U . . .
C124 C 0.5495(2) 0.1340(5) 0.5024(2) 0.0676(18) Uani 1 1 d . . . . .
C125 C 0.5804(3) 0.0759(7) 0.5013(4) 0.088(2) Uani 1 1 d . . . . .
H125 H 0.5989 0.0871 0.4823 0.105 Uiso 1 1 calc R U . . .
C126 C 0.5845(3) 0.0001(7) 0.5283(3) 0.089(3) Uani 1 1 d . . . . .
H126 H 0.6063 -0.0395 0.5280 0.107 Uiso 1 1 calc R U . . .
C131 C 0.5652(3) 0.2974(5) 0.4207(3) 0.0719(19) Uani 1 1 d . . . . .
N132 N 0.5368(2) 0.3592(5) 0.4218(2) 0.0735(17) Uani 1 1 d . . . . .
C133 C 0.5135(2) 0.3432(5) 0.4512(3) 0.0667(18) Uani 1 1 d . . . . .
N134 N 0.51678(19) 0.2730(4) 0.4786(2) 0.0672(15) Uani 1 1 d . . . . .
C135 C 0.5456(2) 0.2167(5) 0.4742(2) 0.0664(18) Uani 1 1 d . . . . .
N136 N 0.5711(2) 0.2257(5) 0.4463(2) 0.0718(17) Uani 1 1 d . . . . .
N141 N 0.3277(2) 0.5305(5) 0.3946(3) 0.086(2) Uani 1 1 d . . . . .
C142 C 0.3031(3) 0.5741(6) 0.3627(4) 0.102(4) Uani 1 1 d . . . . .
H142 H 0.3053 0.6374 0.3608 0.122 Uiso 1 1 calc R U . . .
C143 C 0.2748(3) 0.5307(5) 0.3327(4) 0.098(4) Uani 1 1 d . . . . .
H143 H 0.2579 0.5637 0.3103 0.117 Uiso 1 1 calc R U . . .
C144 C 0.2708(2) 0.4401(5) 0.3350(3) 0.0682(18) Uani 1 1 d . . . . .
C145 C 0.2971(3) 0.3949(6) 0.3674(4) 0.099(4) Uani 1 1 d . . . . .
H145 H 0.2962 0.3314 0.3694 0.119 Uiso 1 1 calc R U . . .
C146 C 0.3243(3) 0.4429(7) 0.3963(4) 0.105(4) Uani 1 1 d . . . . .
H146 H 0.3416 0.4114 0.4189 0.127 Uiso 1 1 calc R U . . .
N151 N 0.1133(2) 0.5502(4) 0.1461(2) 0.081(2) Uani 1 1 d . . . . .
C152 C 0.1042(3) 0.4662(6) 0.1558(4) 0.100(4) Uani 1 1 d . . . . .
H152 H 0.0803 0.4400 0.1402 0.120 Uiso 1 1 calc R U . . .
C153 C 0.1284(3) 0.4162(5) 0.1877(4) 0.093(3) Uani 1 1 d . . . . .
H153 H 0.1218 0.3559 0.1931 0.111 Uiso 1 1 calc R U . . .
C154 C 0.1621(2) 0.4548(4) 0.2116(2) 0.0655(18) Uani 1 1 d . . . . .
C155 C 0.1715(3) 0.5415(5) 0.2027(3) 0.085(3) Uani 1 1 d . . . . .
H155 H 0.1945 0.5699 0.2190 0.102 Uiso 1 1 calc R U . . .
C156 C 0.1462(3) 0.5866(5) 0.1691(3) 0.089(3) Uani 1 1 d . . . . .
H156 H 0.1528 0.6462 0.1623 0.106 Uiso 1 1 calc R U . . .
N161 N 0.1839(3) -0.0121(4) 0.2773(3) 0.090(2) Uani 1 1 d . . . . .
C162 C 0.1604(4) 0.0431(6) 0.2509(4) 0.098(3) Uani 1 1 d . . . . .
H162 H 0.1384 0.0184 0.2310 0.117 Uiso 1 1 calc R U . . .
C163 C 0.1658(4) 0.1333(6) 0.2506(4) 0.094(3) Uani 1 1 d . . . . .
H163 H 0.1482 0.1702 0.2307 0.113 Uiso 1 1 calc R U . . .
C164 C 0.1974(3) 0.1704(5) 0.2797(3) 0.0715(19) Uani 1 1 d . . . . .
C165 C 0.2224(4) 0.1138(6) 0.3066(5) 0.108(4) Uani 1 1 d . . . . .
H165 H 0.2452 0.1365 0.3260 0.130 Uiso 1 1 calc R U . . .
C166 C 0.2141(4) 0.0238(7) 0.3054(5) 0.118(4) Uani 1 1 d . . . . .
H166 H 0.2306 -0.0146 0.3255 0.142 Uiso 1 1 calc R U . . .
C171 C 0.2395(2) 0.3932(5) 0.3038(2) 0.0628(16) Uani 1 1 d . . . . .
N172 N 0.21766(19) 0.4443(3) 0.2725(2) 0.0643(15) Uani 1 1 d . . . . .
C173 C 0.1878(2) 0.4006(4) 0.2463(2) 0.0604(16) Uani 1 1 d . . . . .
N174 N 0.17937(19) 0.3148(4) 0.2490(2) 0.0634(14) Uani 1 1 d . . . . .
C175 C 0.2043(3) 0.2697(5) 0.2796(3) 0.0673(17) Uani 1 1 d . . . . .
N176 N 0.2341(2) 0.3046(4) 0.3082(2) 0.0688(16) Uani 1 1 d . . . . .
C200 C 0.3884(10) 0.134(2) 0.6904(11) 0.229(17) Uani 0.487(9) 1 d DG U P D 1
C201 C 0.3872(10) 0.042(3) 0.6949(9) 0.215(15) Uani 0.487(9) 1 d DG U P D 1
C202 C 0.3575(11) -0.008(2) 0.6685(12) 0.240(18) Uani 0.487(9) 1 d DG U P D 1
H202 H 0.3567 -0.0711 0.6716 0.287 Uiso 0.487(9) 1 calc R U P D 1
C203 C 0.3289(10) 0.035(3) 0.6374(11) 0.257(18) Uani 0.487(9) 1 d DG U P D 1
C204 C 0.3301(10) 0.128(3) 0.6328(10) 0.232(18) Uani 0.487(9) 1 d DG U P D 1
H204 H 0.3105 0.1572 0.6116 0.279 Uiso 0.487(9) 1 calc R U P D 1
C205 C 0.3598(12) 0.177(2) 0.6593(12) 0.230(18) Uani 0.487(9) 1 d DG U P D 1
H205 H 0.3606 0.2406 0.6562 0.276 Uiso 0.487(9) 1 calc R U P D 1
O206 O 0.4124(11) 0.196(3) 0.7147(14) 0.27(2) Uani 0.487(9) 1 d D U P D 1
H206 H 0.4287 0.1695 0.7344 0.405 Uiso 0.487(9) 1 calc R U P D 1
O207 O 0.4168(11) 0.005(3) 0.7279(10) 0.198(13) Uani 0.487(9) 1 d D U P D 1
C208 C 0.4170(16) -0.083(3) 0.7344(13) 0.171(17) Uani 0.487(9) 1 d D U P D 1
H20A H 0.4392 -0.0984 0.7582 0.257 Uiso 0.487(9) 1 calc R U P D 1
H20B H 0.3917 -0.1006 0.7426 0.257 Uiso 0.487(9) 1 calc R U P D 1
H20C H 0.4202 -0.1134 0.7072 0.257 Uiso 0.487(9) 1 calc R U P D 1
C209 C 0.3014(15) -0.013(3) 0.6006(16) 0.26(2) Uani 0.487(9) 1 d D U P D 1
H209 H 0.2832 0.0225 0.5806 0.309 Uiso 0.487(9) 1 calc R U P D 1
O210 O 0.3008(14) -0.109(3) 0.594(2) 0.29(2) Uani 0.487(9) 1 d D U P D 1
C400 C 0.4650(11) 0.512(2) 0.2745(14) 0.208(16) Uani 0.5 1 d DG U P E -1
C401 C 0.4856(12) 0.4520(16) 0.2526(13) 0.210(15) Uani 0.5 1 d DG U P E -1
C402 C 0.5169(9) 0.482(2) 0.2330(8) 0.168(13) Uani 0.5 1 d DG U P E -1
H402 H 0.5310 0.4407 0.2180 0.201 Uiso 0.5 1 calc R U P E -1
C403 C 0.5275(10) 0.572(2) 0.2353(13) 0.210(15) Uani 0.5 1 d DG U P E -1
C404 C 0.5069(14) 0.6320(16) 0.257(2) 0.200(16) Uani 0.5 1 d DG U P E -1
H404 H 0.5142 0.6936 0.2589 0.240 Uiso 0.5 1 calc R U P E -1
C405 C 0.4757(13) 0.602(2) 0.2769(18) 0.223(17) Uani 0.5 1 d DG U P E -1
H405 H 0.4616 0.6433 0.2919 0.267 Uiso 0.5 1 calc R U P E -1
O406 O 0.4380(9) 0.490(3) 0.3001(10) 0.189(13) Uani 0.5 1 d D U P E -1
H406 H 0.4161 0.4763 0.2839 0.284 Uiso 0.5 1 calc R U P E -1
O407 O 0.4781(10) 0.365(2) 0.2657(13) 0.189(12) Uani 0.5 1 d D U P E -1
C408 C 0.5045(19) 0.301(2) 0.262(2) 0.17(2) Uani 0.5 1 d D U P E -1
H40A H 0.4954 0.2441 0.2725 0.255 Uiso 0.5 1 calc R U P E -1
H40B H 0.5073 0.2954 0.2312 0.255 Uiso 0.5 1 calc R U P E -1
H40C H 0.5304 0.3171 0.2802 0.255 Uiso 0.5 1 calc R U P E -1
C409 C 0.5577(16) 0.616(3) 0.212(2) 0.24(2) Uani 0.5 1 d D U P E -1
H409 H 0.5623 0.6778 0.2173 0.290 Uiso 0.5 1 calc R U P E -1
O410 O 0.5806(14) 0.576(4) 0.1814(14) 0.29(3) Uani 0.5 1 d D U P E -1
C300 C 0.2973(6) -0.026(2) 0.4183(15) 0.217(15) Uani 0.487(9) 1 d DG U P D 1
C301 C 0.2657(9) -0.0851(18) 0.4177(16) 0.224(15) Uani 0.487(9) 1 d DG U P D 1
C302 C 0.2271(7) -0.052(2) 0.4150(14) 0.221(16) Uani 0.487(9) 1 d DG U P D 1
H302 H 0.2054 -0.0927 0.4146 0.265 Uiso 0.487(9) 1 calc R U P D 1
C303 C 0.2201(7) 0.039(2) 0.4128(13) 0.233(16) Uani 0.487(9) 1 d DG U P D 1
C304 C 0.2518(11) 0.0985(18) 0.4134(15) 0.247(18) Uani 0.487(9) 1 d DG U P D 1
H304 H 0.2471 0.1613 0.4119 0.297 Uiso 0.487(9) 1 calc R U P D 1
C305 C 0.2904(8) 0.066(2) 0.4161(14) 0.223(17) Uani 0.487(9) 1 d DG U P D 1
H305 H 0.3120 0.1061 0.4165 0.268 Uiso 0.487(9) 1 calc R U P D 1
O306 O 0.3365(9) -0.044(4) 0.418(2) 0.34(3) Uani 0.487(9) 1 d D U P D 1
H306 H 0.3384 -0.0937 0.4061 0.513 Uiso 0.487(9) 1 calc R U P D 1
O307 O 0.2799(9) -0.171(2) 0.4313(18) 0.225(14) Uani 0.487(9) 1 d D U P D 1
C308 C 0.2543(12) -0.236(3) 0.435(3) 0.25(3) Uani 0.487(9) 1 d D U P D 1
H30A H 0.2690 -0.2906 0.4448 0.376 Uiso 0.487(9) 1 calc R U P D 1
H30B H 0.2379 -0.2184 0.4566 0.376 Uiso 0.487(9) 1 calc R U P D 1
H30C H 0.2370 -0.2461 0.4063 0.376 Uiso 0.487(9) 1 calc R U P D 1
C309 C 0.1795(9) 0.080(3) 0.3949(14) 0.28(2) Uani 0.487(9) 1 d D U P D 1
H309 H 0.1594 0.0427 0.3789 0.330 Uiso 0.487(9) 1 calc R U P D 1
O310 O 0.170(2) 0.174(4) 0.401(3) 0.43(3) Uani 0.487(9) 1 d D U P D 1
C500 C 0.4008(13) 0.187(4) 0.5662(12) 0.33(2) Uani 0.487(9) 1 d DG U P D 1
C501 C 0.4307(14) 0.244(3) 0.5870(13) 0.31(2) Uani 0.487(9) 1 d DG U P D 1
C502 C 0.4626(12) 0.210(3) 0.6172(13) 0.32(2) Uani 0.487(9) 1 d DG U P D 1
H502 H 0.4830 0.2490 0.6315 0.390 Uiso 0.487(9) 1 calc R U P D 1
C503 C 0.4647(14) 0.119(3) 0.6265(14) 0.32(2) Uani 0.487(9) 1 d DG U P D 1
C504 C 0.4348(17) 0.062(3) 0.6056(17) 0.30(2) Uani 0.487(9) 1 d DG U P D 1
H504 H 0.4362 -0.0007 0.6120 0.364 Uiso 0.487(9) 1 calc R U P D 1
C505 C 0.4029(15) 0.096(3) 0.5755(15) 0.31(2) Uani 0.487(9) 1 d DG U P D 1
H505 H 0.3825 0.0566 0.5612 0.367 Uiso 0.487(9) 1 calc R U P D 1
O506 O 0.3652(15) 0.209(5) 0.5401(15) 0.45(4) Uani 0.487(9) 1 d D U P D 1
H506 H 0.3631 0.2652 0.5385 0.678 Uiso 0.487(9) 1 calc R U P D 1
O507 O 0.4220(17) 0.335(3) 0.5796(15) 0.31(2) Uani 0.487(9) 1 d D U P D 1
C508 C 0.443(2) 0.396(4) 0.6061(17) 0.27(3) Uani 0.487(9) 1 d D U P D 1
H50A H 0.4335 0.4559 0.5969 0.405 Uiso 0.487(9) 1 calc R U P D 1
H50B H 0.4394 0.3850 0.6366 0.405 Uiso 0.487(9) 1 calc R U P D 1
H50C H 0.4713 0.3901 0.6045 0.405 Uiso 0.487(9) 1 calc R U P D 1
C509 C 0.498(2) 0.076(4) 0.660(2) 0.35(3) Uani 0.487(9) 1 d D U P D 1
H509 H 0.5050 0.0162 0.6544 0.426 Uiso 0.487(9) 1 calc R U P D 1
O510 O 0.5185(18) 0.120(5) 0.700(2) 0.38(3) Uani 0.487(9) 1 d D U P D 1
C90A C 0.515(3) 0.290(10) 0.623(4) 0.50(5) Uani 0.513(9) 1 d D U P D 2
H90A H 0.5166 0.2653 0.5939 0.597 Uiso 0.513(9) 1 calc R U P D 2
H90B H 0.5381 0.3291 0.6331 0.597 Uiso 0.513(9) 1 calc R U P D 2
C91A C 0.476(5) 0.344(6) 0.620(4) 0.48(5) Uani 0.513(9) 1 d D U P D 2
H91A H 0.4720 0.3620 0.6502 0.575 Uiso 0.513(9) 1 calc R U P D 2
H91B H 0.4772 0.3993 0.6027 0.575 Uiso 0.513(9) 1 calc R U P D 2
C92A C 0.441(3) 0.286(11) 0.598(5) 0.49(5) Uani 0.513(9) 1 d D U P D 2
H92A H 0.4312 0.3071 0.5676 0.583 Uiso 0.513(9) 1 calc R U P D 2
H92B H 0.4183 0.2919 0.6146 0.583 Uiso 0.513(9) 1 calc R U P D 2
C93A C 0.454(3) 0.187(9) 0.598(4) 0.50(5) Uani 0.513(9) 1 d D U P D 2
H93A H 0.4708 0.1796 0.5754 0.603 Uiso 0.513(9) 1 calc R U P D 2
H93B H 0.4296 0.1494 0.5890 0.603 Uiso 0.513(9) 1 calc R U P D 2
C94A C 0.476(4) 0.157(8) 0.643(5) 0.50(5) Uani 0.513(9) 1 d D U P D 2
H94A H 0.4593 0.1640 0.6655 0.602 Uiso 0.513(9) 1 calc R U P D 2
H94B H 0.4835 0.0926 0.6418 0.602 Uiso 0.513(9) 1 calc R U P D 2
C95A C 0.515(4) 0.212(10) 0.656(4) 0.49(5) Uani 0.513(9) 1 d D U P D 2
H95A H 0.5385 0.1740 0.6566 0.590 Uiso 0.513(9) 1 calc R U P D 2
H95B H 0.5161 0.2369 0.6865 0.590 Uiso 0.513(9) 1 calc R U P D 2
C90B C 0.386(3) -0.069(8) 0.696(5) 0.47(5) Uani 0.513(9) 1 d D U P D 2
H90C H 0.3823 -0.1186 0.6741 0.562 Uiso 0.513(9) 1 calc R U P D 2
H90D H 0.3598 -0.0568 0.7045 0.562 Uiso 0.513(9) 1 calc R U P D 2
C91B C 0.417(5) -0.094(7) 0.737(4) 0.48(5) Uani 0.513(9) 1 d D U P D 2
H91C H 0.4070 -0.0814 0.7638 0.572 Uiso 0.513(9) 1 calc R U P D 2
H91D H 0.4237 -0.1587 0.7359 0.572 Uiso 0.513(9) 1 calc R U P D 2
C92B C 0.456(2) -0.039(10) 0.736(4) 0.49(5) Uani 0.513(9) 1 d D U P D 2
H92C H 0.4780 -0.0613 0.7590 0.590 Uiso 0.513(9) 1 calc R U P D 2
H92D H 0.4639 -0.0424 0.7071 0.590 Uiso 0.513(9) 1 calc R U P D 2
C93B C 0.446(4) 0.059(8) 0.747(4) 0.51(5) Uani 0.513(9) 1 d D U P D 2
H93C H 0.4687 0.0987 0.7451 0.611 Uiso 0.513(9) 1 calc R U P D 2
H93D H 0.4393 0.0632 0.7766 0.611 Uiso 0.513(9) 1 calc R U P D 2
C94B C 0.409(4) 0.089(6) 0.712(5) 0.50(5) Uani 0.513(9) 1 d D U P D 2
H94C H 0.4144 0.1470 0.6989 0.602 Uiso 0.513(9) 1 calc R U P D 2
H94D H 0.3853 0.0954 0.7260 0.602 Uiso 0.513(9) 1 calc R U P D 2
C95B C 0.401(3) 0.016(10) 0.675(2) 0.49(5) Uani 0.513(9) 1 d D U P D 2
H95C H 0.3807 0.0370 0.6502 0.590 Uiso 0.513(9) 1 calc R U P D 2
H95D H 0.4259 0.0021 0.6643 0.590 Uiso 0.513(9) 1 calc R U P D 2
C90C C 0.283(3) -0.122(5) 0.526(4) 0.41(4) Uani 0.513(9) 1 d D U P D 2
H90E H 0.2991 -0.1762 0.5358 0.498 Uiso 0.513(9) 1 calc R U P D 2
H90F H 0.2548 -0.1357 0.5296 0.498 Uiso 0.513(9) 1 calc R U P D 2
C91C C 0.284(3) -0.101(7) 0.478(3) 0.39(4) Uani 0.513(9) 1 d D U P D 2
H91E H 0.3033 -0.1408 0.4674 0.467 Uiso 0.513(9) 1 calc R U P D 2
H91F H 0.2573 -0.1108 0.4598 0.467 Uiso 0.513(9) 1 calc R U P D 2
C92C C 0.297(2) -0.003(8) 0.474(2) 0.39(4) Uani 0.513(9) 1 d D U P D 2
H92E H 0.2945 0.0121 0.4424 0.467 Uiso 0.513(9) 1 calc R U P D 2
H92F H 0.3248 0.0045 0.4886 0.467 Uiso 0.513(9) 1 calc R U P D 2
C93C C 0.271(3) 0.063(6) 0.495(4) 0.43(4) Uani 0.513(9) 1 d D U P D 2
H93E H 0.2426 0.0596 0.4786 0.512 Uiso 0.513(9) 1 calc R U P D 2
H93F H 0.2803 0.1247 0.4921 0.512 Uiso 0.513(9) 1 calc R U P D 2
C94C C 0.272(4) 0.040(7) 0.544(4) 0.44(4) Uani 0.513(9) 1 d D U P D 2
H94E H 0.2445 0.0277 0.5489 0.522 Uiso 0.513(9) 1 calc R U P D 2
H94F H 0.2827 0.0917 0.5624 0.522 Uiso 0.513(9) 1 calc R U P D 2
C95C C 0.299(3) -0.043(9) 0.556(2) 0.42(4) Uani 0.513(9) 1 d D U P D 2
H95E H 0.3263 -0.0289 0.5526 0.506 Uiso 0.513(9) 1 calc R U P D 2
H95F H 0.2992 -0.0586 0.5874 0.506 Uiso 0.513(9) 1 calc R U P D 2

loop_
_atom_site_aniso_label
_atom_site_aniso_U_11
_atom_site_aniso_U_22
_atom_site_aniso_U_33
_atom_site_aniso_U_23
_atom_site_aniso_U_13
_atom_site_aniso_U_12
Zn1A 0.125(2) 0.0389(12) 0.0763(17) 0.0051(9) 0.0238(16) -0.0044(11)
I11A 0.196(3) 0.0708(9) 0.0827(13) -0.0154(7) 0.0070(12) -0.0297(11)
I12A 0.162(2) 0.0571(9) 0.138(2) 0.0339(10) 0.0728(16) 0.0360(9)
Zn2A 0.066(2) 0.056(2) 0.084(2) -0.0007(15) -0.022(2) 0.0090(14)
I21A 0.1105(18) 0.0656(11) 0.134(2) 0.0220(10) -0.0424(18) -0.0166(9)
I22A 0.0916(17) 0.161(3) 0.0886(15) -0.0391(15) -0.0060(10) 0.0045(15)
Zn3A 0.085(2) 0.057(3) 0.0637(17) -0.0059(13) -0.0163(15) 0.0201(14)
I31A 0.1203(18) 0.104(2) 0.0778(11) -0.0037(10) 0.0058(13) 0.0527(16)
I32A 0.1078(16) 0.0470(10) 0.1141(16) 0.0021(8) -0.0131(13) 0.0061(9)
Zn1B 0.270(11) 0.039(2) 0.186(9) 0.002(4) 0.134(8) -0.015(4)
I11B 0.419(15) 0.091(3) 0.175(6) -0.060(3) 0.119(8) -0.100(6)
I12B 0.243(8) 0.087(3) 0.330(13) 0.105(6) 0.194(9) 0.076(4)
Zn2B 0.133(4) 0.065(3) 0.164(6) -0.026(3) -0.093(4) 0.027(2)
I21B 0.120(3) 0.252(7) 0.192(4) -0.120(4) -0.038(3) 0.049(4)
I22B 0.251(4) 0.0569(10) 0.284(5) 0.0248(17) -0.201(4) -0.0253(13)
Zn3B 0.149(8) 0.026(3) 0.089(6) -0.009(2) -0.055(5) 0.003(3)
I31B 0.136(4) 0.068(2) 0.109(4) -0.0051(17) -0.044(3) 0.025(2)
I32B 0.200(7) 0.048(2) 0.173(6) 0.021(2) -0.089(5) -0.030(3)
N101 0.139(8) 0.053(4) 0.104(6) 0.012(4) 0.045(5) -0.005(4)
C102 0.146(11) 0.104(9) 0.133(11) 0.054(8) 0.044(9) 0.017(8)
C103 0.115(9) 0.122(10) 0.128(10) 0.055(9) 0.033(8) 0.011(8)
C104 0.092(6) 0.064(4) 0.078(5) 0.009(4) 0.014(4) -0.011(4)
C105 0.114(7) 0.069(5) 0.098(6) 0.018(5) 0.026(6) 0.007(5)
C106 0.126(9) 0.088(7) 0.124(9) 0.018(7) 0.056(8) 0.017(6)
N111 0.077(4) 0.074(5) 0.119(7) 0.016(4) -0.027(5) 0.009(4)
C112 0.109(9) 0.185(17) 0.138(11) 0.088(12) 0.014(9) 0.054(10)
C113 0.109(8) 0.135(11) 0.125(9) 0.064(9) 0.027(7) 0.050(8)
C114 0.061(4) 0.061(4) 0.080(5) 0.008(3) -0.012(3) -0.003(3)
C115 0.090(5) 0.053(4) 0.077(5) -0.001(3) -0.019(4) 0.012(4)
C116 0.086(5) 0.068(5) 0.087(5) -0.011(4) -0.017(4) 0.004(4)
N121 0.089(4) 0.057(3) 0.071(4) 0.009(3) -0.012(3) -0.003(3)
C122 0.081(5) 0.074(5) 0.065(4) 0.014(4) -0.015(3) -0.008(4)
C123 0.063(4) 0.059(4) 0.068(4) 0.003(3) -0.016(3) -0.008(3)
C124 0.075(4) 0.059(4) 0.059(3) 0.002(3) -0.013(3) 0.007(3)
C125 0.101(6) 0.070(5) 0.094(6) 0.013(4) 0.021(5) 0.017(5)
C126 0.107(7) 0.071(5) 0.088(5) 0.021(5) 0.018(5) 0.021(5)
C131 0.076(4) 0.057(4) 0.072(4) 0.006(3) -0.011(3) -0.007(3)
N132 0.074(4) 0.060(3) 0.079(4) 0.010(3) -0.006(3) -0.005(3)
C133 0.067(4) 0.053(3) 0.069(4) 0.009(3) -0.014(3) -0.009(3)
N134 0.071(3) 0.056(3) 0.063(3) 0.009(2) -0.018(3) -0.004(3)
C135 0.069(4) 0.063(4) 0.058(3) 0.005(3) -0.013(3) -0.004(3)
N136 0.079(4) 0.059(3) 0.069(3) 0.008(3) -0.009(3) -0.010(3)
N141 0.082(4) 0.052(3) 0.105(5) -0.007(3) -0.030(4) 0.013(3)
C142 0.101(6) 0.052(4) 0.126(8) -0.001(4) -0.050(6) -0.003(4)
C143 0.095(6) 0.046(4) 0.126(7) 0.012(4) -0.048(6) 0.006(4)
C144 0.071(4) 0.050(3) 0.073(4) 0.004(3) -0.014(3) 0.011(3)
C145 0.115(7) 0.049(4) 0.109(7) -0.001(4) -0.046(6) 0.015(4)
C146 0.107(7) 0.066(5) 0.116(7) -0.007(5) -0.053(6) 0.019(5)
N151 0.103(5) 0.043(3) 0.079(4) -0.004(3) -0.031(4) 0.006(3)
C152 0.112(7) 0.054(4) 0.108(7) 0.002(4) -0.052(6) -0.007(4)
C153 0.105(6) 0.043(3) 0.109(7) 0.009(4) -0.037(5) -0.006(4)
C154 0.081(4) 0.034(3) 0.072(4) -0.003(3) -0.012(3) 0.011(3)
C155 0.108(6) 0.040(3) 0.086(5) -0.007(3) -0.039(5) -0.001(3)
C156 0.111(6) 0.043(3) 0.091(5) -0.002(3) -0.037(5) 0.010(4)
N161 0.123(6) 0.038(3) 0.111(6) 0.001(3) 0.026(5) -0.008(3)
C162 0.122(8) 0.044(4) 0.116(7) 0.000(4) -0.004(6) -0.010(4)
C163 0.120(8) 0.053(4) 0.096(6) 0.006(4) -0.012(5) -0.005(4)
C164 0.093(5) 0.036(3) 0.084(5) 0.005(3) 0.011(4) 0.003(3)
C165 0.122(8) 0.049(4) 0.134(9) 0.021(5) -0.028(7) 0.001(5)
C166 0.129(9) 0.055(5) 0.157(11) 0.032(6) -0.008(8) 0.017(6)
C171 0.068(4) 0.043(3) 0.070(4) 0.004(3) -0.007(3) 0.011(3)
N172 0.077(3) 0.031(2) 0.074(3) -0.002(2) -0.017(3) 0.007(2)
C173 0.071(4) 0.035(3) 0.068(4) -0.002(2) -0.007(3) 0.009(2)
N174 0.075(3) 0.035(2) 0.073(3) 0.000(2) -0.005(3) 0.004(2)
C175 0.078(4) 0.050(3) 0.068(4) 0.007(3) -0.001(3) 0.004(3)
N176 0.083(4) 0.042(3) 0.073(3) 0.004(2) -0.006(3) 0.008(3)
C200 0.23(3) 0.30(4) 0.21(3) -0.04(3) 0.18(2) 0.00(3)
C201 0.23(3) 0.29(3) 0.17(3) -0.03(3) 0.14(2) 0.03(3)
C202 0.24(4) 0.31(4) 0.21(3) -0.01(3) 0.15(3) 0.03(3)
C203 0.26(3) 0.31(4) 0.25(3) -0.02(3) 0.16(3) 0.04(3)
C204 0.26(3) 0.27(4) 0.22(3) -0.05(3) 0.19(3) 0.05(3)
C205 0.25(4) 0.28(4) 0.21(3) -0.02(3) 0.18(3) 0.03(3)
O206 0.25(4) 0.34(5) 0.27(4) -0.11(4) 0.20(3) -0.07(4)
O207 0.22(3) 0.22(3) 0.17(2) -0.06(2) 0.08(2) -0.04(3)
C208 0.25(4) 0.16(4) 0.12(2) 0.02(3) 0.08(3) 0.04(4)
C209 0.25(4) 0.27(4) 0.30(4) 0.00(4) 0.15(4) 0.03(4)
O210 0.26(4) 0.19(3) 0.46(6) 0.13(4) 0.16(4) 0.10(3)
C400 0.18(3) 0.20(3) 0.24(3) -0.04(3) 0.03(3) 0.00(3)
C401 0.19(3) 0.21(3) 0.21(3) -0.03(3) -0.01(3) 0.01(2)
C402 0.16(2) 0.21(3) 0.107(17) -0.065(19) -0.055(15) 0.04(2)
C403 0.18(3) 0.22(3) 0.21(3) -0.01(3) -0.01(2) -0.03(3)
C404 0.18(3) 0.17(3) 0.25(4) -0.03(3) 0.04(3) -0.05(3)
C405 0.19(3) 0.21(3) 0.27(4) -0.05(3) 0.03(3) -0.02(3)
O406 0.16(2) 0.26(4) 0.15(2) 0.01(2) 0.034(17) -0.02(2)
O407 0.19(2) 0.16(2) 0.21(3) 0.02(2) 0.02(2) 0.01(2)
C408 0.21(4) 0.099(17) 0.22(6) 0.01(3) 0.07(4) -0.03(3)
C409 0.20(4) 0.24(4) 0.25(4) 0.01(4) -0.04(3) -0.03(3)
O410 0.28(5) 0.32(5) 0.21(4) 0.03(4) -0.06(3) -0.15(4)
C300 0.103(15) 0.25(3) 0.29(3) 0.08(3) 0.04(2) 0.07(2)
C301 0.15(2) 0.22(3) 0.30(3) 0.09(3) 0.04(2) 0.04(2)
C302 0.16(3) 0.26(4) 0.26(3) 0.06(3) 0.09(3) 0.05(3)
C303 0.21(3) 0.29(4) 0.23(3) 0.02(3) 0.13(3) 0.07(3)
C304 0.21(3) 0.30(4) 0.26(3) 0.05(3) 0.10(3) 0.08(3)
C305 0.15(2) 0.27(4) 0.27(3) 0.05(3) 0.07(3) 0.05(3)
O306 0.14(2) 0.40(6) 0.50(7) 0.06(6) 0.09(4) 0.10(3)
O307 0.129(18) 0.18(3) 0.37(4) 0.12(3) 0.06(2) 0.041(18)
C308 0.12(3) 0.26(6) 0.39(7) 0.02(6) 0.10(4) 0.07(3)
C309 0.30(4) 0.36(5) 0.22(3) 0.01(4) 0.18(3) 0.10(4)
O310 0.48(7) 0.40(5) 0.43(7) -0.03(4) 0.15(6) 0.16(4)
C500 0.40(4) 0.42(4) 0.24(3) -0.03(3) 0.21(3) 0.03(4)
C501 0.40(4) 0.39(4) 0.21(3) -0.02(3) 0.24(3) 0.05(3)
C502 0.37(4) 0.41(4) 0.27(3) -0.02(3) 0.26(3) 0.07(3)
C503 0.36(4) 0.38(4) 0.30(3) -0.04(3) 0.23(3) 0.11(3)
C504 0.35(4) 0.35(4) 0.27(4) -0.06(3) 0.23(3) 0.07(3)
C505 0.37(4) 0.37(4) 0.24(3) -0.07(3) 0.22(3) 0.08(4)
O506 0.58(7) 0.62(7) 0.23(4) -0.02(5) 0.26(5) -0.07(7)
O507 0.44(4) 0.35(5) 0.19(3) 0.03(3) 0.18(3) 0.00(4)
C508 0.43(7) 0.26(6) 0.11(3) 0.03(4) 0.04(4) -0.10(6)
C509 0.39(5) 0.39(5) 0.32(5) -0.02(4) 0.16(4) 0.11(4)
O510 0.35(5) 0.43(6) 0.37(6) -0.05(5) 0.09(5) 0.25(5)
C90A 0.53(6) 0.53(6) 0.44(6) -0.01(5) 0.12(5) -0.03(5)
C91A 0.50(6) 0.53(6) 0.43(6) 0.00(5) 0.14(5) -0.03(5)
C92A 0.51(6) 0.54(6) 0.43(6) 0.01(5) 0.15(5) -0.01(5)
C93A 0.52(6) 0.57(6) 0.43(6) 0.01(5) 0.15(5) 0.01(5)
C94A 0.52(6) 0.57(6) 0.43(6) 0.01(5) 0.14(5) 0.00(5)
C95A 0.52(6) 0.54(6) 0.43(6) 0.00(5) 0.13(5) -0.03(5)
C90B 0.49(6) 0.42(6) 0.49(6) 0.00(5) 0.09(5) 0.03(5)
C91B 0.50(6) 0.43(6) 0.50(6) 0.00(5) 0.09(5) 0.04(5)
C92B 0.52(6) 0.44(6) 0.50(6) 0.01(5) 0.06(5) 0.03(5)
C93B 0.53(6) 0.47(6) 0.51(6) 0.00(5) 0.05(5) 0.03(5)
C94B 0.52(6) 0.47(6) 0.50(6) 0.01(5) 0.06(5) 0.03(5)
C95B 0.51(6) 0.45(6) 0.50(6) 0.01(5) 0.07(5) 0.03(5)
C90C 0.33(4) 0.45(6) 0.45(5) 0.03(5) 0.05(4) 0.03(4)
C91C 0.30(4) 0.45(6) 0.42(5) 0.02(5) 0.06(4) 0.04(4)
C92C 0.29(4) 0.45(6) 0.43(5) 0.02(5) 0.06(4) 0.03(4)
C93C 0.34(5) 0.48(6) 0.44(5) 0.03(5) 0.04(4) 0.01(4)
C94C 0.36(5) 0.48(6) 0.45(5) 0.03(5) 0.05(4) 0.00(4)
C95C 0.35(5) 0.45(6) 0.45(5) 0.03(5) 0.04(4) 0.02(4)

loop_
_atom_type_symbol
_atom_type_description
_atom_type_scat_dispersion_real
_atom_type_scat_dispersion_imag
_atom_type_scat_source
C C 0.0181 0.0091 'International Tables Vol C Tables 4.2.6.8 and 6.1.1.4'
H H 0.0000 0.0000 'International Tables Vol C Tables 4.2.6.8 and 6.1.1.4'
N N 0.0311 0.0180 'International Tables Vol C Tables 4.2.6.8 and 6.1.1.4'
Zn Zn -1.5491 0.6778 'International Tables Vol C Tables 4.2.6.8 and 6.1.1.4'
I I -0.3257 6.8362 'International Tables Vol C Tables 4.2.6.8 and 6.1.1.4'
O O 0.0492 0.0322 'International Tables Vol C Tables 4.2.6.8 and 6.1.1.4'

loop_
_exptl_crystal_face_index_h
_exptl_crystal_face_index_k
_exptl_crystal_face_index_l
_exptl_crystal_face_perp_dist
_exptl_oxdiff_crystal_face_indexfrac_h
_exptl_oxdiff_crystal_face_indexfrac_k
_exptl_oxdiff_crystal_face_indexfrac_l
_exptl_oxdiff_crystal_face_x
_exptl_oxdiff_crystal_face_y
_exptl_oxdiff_crystal_face_z
-3 9 9 0.0722 -2.7130 8.7390 8.5636 -0.9586 -0.2845 -0.0089
2 -10 -2 0.0530 1.9983 -10.0036 -1.9965 0.8685 0.5039 0.2719
-9 -6 16 0.0434 -9.0058 -6.0057 16.0178 0.0805 0.4166 0.9550
-16 0 16 0.0639 -16.0117 -0.0040 16.0163 -0.3564 -0.1277 0.9166
0 -8 11 0.0472 0.0017 -8.0049 11.0128 0.3238 0.6978 0.6352
11 -8 4 0.0632 11.0112 -8.0027 4.0047 0.4469 0.8974 0.1235
-10 -8 6 0.0487 -10.0113 -8.0052 6.0116 0.5584 0.1987 0.7636
11 8 3 0.0818 11.0158 8.0041 2.9950 -0.8410 0.0888 -0.5245
-13 -8 0 0.0552 -13.0169 -8.0047 0.0078 0.7659 -0.0768 0.6687
10 -2 -19 0.0324 10.0033 -1.9971 -19.0159 0.6620 -0.0742 -0.7623
-4 -7 -12 0.0456 -4.0112 -7.0016 -12.0042 0.9755 -0.1377 0.0255
-18 -6 4 0.0627 -18.0203 -6.0050 4.0110 0.5202 -0.2423 0.8482
1 0 19 0.0480 1.0083 -0.0026 19.0142 -0.5875 0.5671 0.5354
1 0 -20 0.0270 0.9935 0.0029 -20.0155 0.6016 -0.5232 -0.6204
-14 0 -13 0.0513 -14.0205 0.0004 -13.0063 0.5113 -0.8665 0.0019
-2 2 -19 0.0433 -2.0088 2.0033 -19.0150 0.4309 -0.7006 -0.5851
2 4 -19 0.0458 1.9963 4.0046 -19.0172 0.2333 -0.6544 -0.7730
14 4 -16 0.0497 14.0107 4.0054 -16.0180 0.0433 -0.1394 -1.0159
21 1 3 0.0707 21.0247 1.0022 2.9963 -0.3463 0.7897 -0.5305
-16 -6 -3 0.0627 -16.0208 -6.0038 -2.9948 0.7172 -0.3661 0.5855
-2 6 16 0.0661 -1.9943 6.0000 16.0093 -0.9658 0.0827 0.2976
-8 -4 18 0.0484 -8.0033 -4.0050 18.0180 -0.1535 0.4109 0.9093
2 -3 18 0.0502 2.0081 -3.0036 18.0148 -0.3180 0.7214 0.5941
-20 0 -5 0.0689 -20.0241 -0.0014 -4.9986 0.3167 -0.8585 0.4049
-8 9 5 0.0703 -7.5120 8.9203 4.9401 -0.8238 -0.5668 0.0093
-13 3 -13 0.0649 -13.4255 2.5248 -12.5018 0.2831 -0.9542 -0.0970
-22 2 2 0.0798 -21.7718 1.5346 2.3554 -0.0196 -0.7909 0.6117
20 0 -12 0.0452 20.0176 0.0038 -12.0143 0.2016 0.3832 -0.9087

loop_
_geom_angle_atom_site_label_1
_geom_angle_atom_site_label_2
_geom_angle_atom_site_label_3
_geom_angle
_geom_angle_site_symmetry_1
_geom_angle_site_symmetry_3
N101 Zn1A N161 100.8(4) . 3
N101 Zn1A I12A 104.2(3) . .
N161 Zn1A I12A 108.5(4) 3 .
N101 Zn1A I11A 107.5(4) . .
N161 Zn1A I11A 109.3(3) 3 .
I12A Zn1A I11A 124.0(2) . .
N141 Zn2A N111 99.0(4) . .
N141 Zn2A I22A 107.8(4) . .
N111 Zn2A I22A 103.3(4) . .
N141 Zn2A I21A 110.0(4) . .
N111 Zn2A I21A 110.7(4) . .
I22A Zn2A I21A 123.3(3) . .
N151 Zn3A N121 97.4(3) . 8_455
N151 Zn3A I31A 107.0(4) . .
N121 Zn3A I31A 109.7(4) 8_455 .
N151 Zn3A I32A 107.4(4) . .
N121 Zn3A I32A 105.2(4) 8_455 .
I31A Zn3A I32A 126.4(3) . .
N101 Zn1B N161 104.3(6) . 3
N101 Zn1B I12B 113.8(7) . .
N161 Zn1B I12B 114.2(7) 3 .
N101 Zn1B I11B 99.2(7) . .
N161 Zn1B I11B 99.2(7) 3 .
I12B Zn1B I11B 123.4(5) . .
N111 Zn2B N141 99.8(5) . .
N111 Zn2B I22B 103.8(5) . .
N141 Zn2B I22B 103.6(4) . .
N111 Zn2B I21B 114.6(5) . .
N141 Zn2B I21B 107.0(5) . .
I22B Zn2B I21B 124.8(4) . .
N121 Zn3B N151 97.5(5) 8_455 .
N121 Zn3B I32B 113.1(8) 8_455 .
N151 Zn3B I32B 111.3(7) . .
N121 Zn3B I31B 106.8(7) 8_455 .
N151 Zn3B I31B 100.8(7) . .
I32B Zn3B I31B 123.6(5) . .
C102 N101 C106 116.3(10) . .
C102 N101 Zn1B 128.0(9) . .
C106 N101 Zn1B 115.3(10) . .
C102 N101 Zn1A 118.7(8) . .
C106 N101 Zn1A 124.6(8) . .
N101 C102 C103 124.5(12) . .
N101 C102 H102 117.8 . .
C103 C102 H102 117.8 . .
C102 C103 C104 117.2(13) . .
C102 C103 H103 121.4 . .
C104 C103 H103 121.4 . .
C105 C104 C103 119.3(11) . .
C105 C104 C131 121.1(8) . .
C103 C104 C131 119.6(10) . .
C106 C105 C104 118.5(10) . .
C106 C105 H105 120.8 . .
C104 C105 H105 120.8 . .
C105 C106 N101 124.2(12) . .
C105 C106 H106 117.9 . .
N101 C106 H106 117.9 . .
C112 N111 C116 119.4(10) . .
C112 N111 Zn2B 123.2(8) . .
C116 N111 Zn2B 117.3(10) . .
C112 N111 Zn2A 113.9(7) . .
C116 N111 Zn2A 126.7(9) . .
N111 C112 C113 122.8(11) . .
N111 C112 H112 118.6 . .
C113 C112 H112 118.6 . .
C112 C113 C114 119.2(13) . .
C112 C113 H113 120.4 . .
C114 C113 H113 120.4 . .
C115 C114 C113 118.3(9) . .
C115 C114 C133 120.9(7) . .
C113 C114 C133 120.7(10) . .
C114 C115 C116 120.3(8) . .
C114 C115 H115 119.9 . .
C116 C115 H115 119.9 . .
N111 C116 C115 120.1(11) . .
N111 C116 H116 120.0 . .
C115 C116 H116 120.0 . .
C122 N121 C126 118.7(7) . .
C122 N121 Zn3B 128.8(9) . 8_556
C126 N121 Zn3B 112.1(8) . 8_556
C122 N121 Zn3A 122.2(7) . 8_556
C126 N121 Zn3A 118.6(6) . 8_556
N121 C122 C123 122.5(9) . .
N121 C122 H122 118.7 . .
C123 C122 H122 118.7 . .
C124 C123 C122 119.3(8) . .
C124 C123 H123 120.4 . .
C122 C123 H123 120.4 . .
C123 C124 C125 118.5(8) . .
C123 C124 C135 121.9(7) . .
C125 C124 C135 119.5(9) . .
C124 C125 C126 119.3(10) . .
C124 C125 H125 120.3 . .
C126 C125 H125 120.3 . .
N121 C126 C125 121.5(9) . .
N121 C126 H126 119.2 . .
C125 C126 H126 119.2 . .
N136 C131 N132 124.8(9) . .
N136 C131 C104 118.3(8) . .
N132 C131 C104 116.9(7) . .
C133 N132 C131 114.7(7) . .
N132 C133 N134 125.4(8) . .
N132 C133 C114 115.5(7) . .
N134 C133 C114 119.1(8) . .
C135 N134 C133 114.3(8) . .
N134 C135 N136 126.0(7) . .
N134 C135 C124 116.9(8) . .
N136 C135 C124 117.1(7) . .
C131 N136 C135 114.9(8) . .
C146 N141 C142 117.7(7) . .
C146 N141 Zn2A 126.2(6) . .
C142 N141 Zn2A 116.1(6) . .
C146 N141 Zn2B 118.0(6) . .
C142 N141 Zn2B 123.9(6) . .
N141 C142 C143 122.3(8) . .
N141 C142 H142 118.9 . .
C143 C142 H142 118.9 . .
C144 C143 C142 119.9(7) . .
C144 C143 H143 120.0 . .
C142 C143 H143 120.0 . .
C143 C144 C145 117.6(7) . .
C143 C144 C171 120.3(6) . .
C145 C144 C171 122.1(7) . .
C146 C145 C144 119.0(8) . .
C146 C145 H145 120.5 . .
C144 C145 H145 120.5 . .
N141 C146 C145 123.4(8) . .
N141 C146 H146 118.3 . .
C145 C146 H146 118.3 . .
C156 N151 C152 118.1(7) . .
C156 N151 Zn3A 123.8(6) . .
C152 N151 Zn3A 117.7(6) . .
C156 N151 Zn3B 120.2(7) . .
C152 N151 Zn3B 121.7(6) . .
N151 C152 C153 122.3(8) . .
N151 C152 H152 118.9 . .
C153 C152 H152 118.9 . .
C154 C153 C152 119.1(8) . .
C154 C153 H153 120.5 . .
C152 C153 H153 120.5 . .
C153 C154 C155 119.5(7) . .
C153 C154 C173 118.7(7) . .
C155 C154 C173 121.9(7) . .
C154 C155 C156 118.0(7) . .
C154 C155 H155 121.0 . .
C156 C155 H155 121.0 . .
N151 C156 C155 123.0(8) . .
N151 C156 H156 118.5 . .
C155 C156 H156 118.5 . .
C162 N161 C166 117.4(8) . .
C162 N161 Zn1B 131.0(10) . 3_445
C166 N161 Zn1B 111.6(10) . 3_445
C162 N161 Zn1A 116.9(7) . 3_445
C166 N161 Zn1A 125.7(7) . 3_445
N161 C162 C163 123.7(10) . .
N161 C162 H162 118.1 . .
C163 C162 H162 118.1 . .
C162 C163 C164 118.9(9) . .
C162 C163 H163 120.6 . .
C164 C163 H163 120.6 . .
C165 C164 C163 118.0(8) . .
C165 C164 C175 122.1(8) . .
C163 C164 C175 119.9(7) . .
C164 C165 C166 119.1(11) . .
C164 C165 H165 120.5 . .
C166 C165 H165 120.5 . .
N161 C166 C165 122.9(10) . .
N161 C166 H166 118.6 . .
C165 C166 H166 118.6 . .
N172 C171 N176 124.4(6) . .
N172 C171 C144 115.9(6) . .
N176 C171 C144 119.7(6) . .
C171 N172 C173 114.5(6) . .
N174 C173 N172 125.5(6) . .
N174 C173 C154 117.9(6) . .
N172 C173 C154 116.6(6) . .
C173 N174 C175 114.9(6) . .
N176 C175 N174 125.7(7) . .
N176 C175 C164 119.3(7) . .
N174 C175 C164 115.0(7) . .
C175 N176 C171 114.9(6) . .
O206 C200 C201 130(3) . .
O206 C200 C205 110(3) . .
C201 C200 C205 120.0 . .
C202 C201 C200 120.0 . .
C202 C201 O207 124(3) . .
C200 C201 O207 116(3) . .
C201 C202 C203 120.0 . .
C201 C202 H202 120.0 . .
C203 C202 H202 120.0 . .
C202 C203 C204 120.0 . .
C202 C203 C209 124(2) . .
C204 C203 C209 115(2) . .
C205 C204 C203 120.0 . .
C205 C204 H204 120.0 . .
C203 C204 H204 120.0 . .
C204 C205 C200 120.0 . .
C204 C205 H205 120.0 . .
C200 C205 H205 120.0 . .
C200 O206 H206 109.5 . .
C208 O207 C201 119(3) . .
O207 C208 H20A 109.5 . .
O207 C208 H20B 109.5 . .
H20A C208 H20B 109.5 . .
O207 C208 H20C 109.5 . .
H20A C208 H20C 109.5 . .
H20B C208 H20C 109.5 . .
O210 C209 C203 125(3) . .
O210 C209 H209 117.5 . .
C203 C209 H209 117.5 . .
O406 C400 C401 125(3) . .
O406 C400 C405 114(3) . .
C401 C400 C405 120.0 . .
C400 C401 C402 120.0 . .
C400 C401 O407 109(2) . .
C402 C401 O407 128(2) . .
C403 C402 C401 120.0 . .
C403 C402 H402 120.0 . .
C401 C402 H402 120.0 . .
C404 C403 C402 120.0 . .
C404 C403 C409 114(2) . .
C402 C403 C409 126(2) . .
C403 C404 C405 120.0 . .
C403 C404 H404 120.0 . .
C405 C404 H404 120.0 . .
C404 C405 C400 120.0 . .
C404 C405 H405 120.0 . .
C400 C405 H405 120.0 . .
C400 O406 H406 109.5 . .
C408 O407 C401 118(3) . .
O407 C408 H40A 109.5 . .
O407 C408 H40B 109.5 . .
H40A C408 H40B 109.5 . .
O407 C408 H40C 109.5 . .
H40A C408 H40C 109.5 . .
H40B C408 H40C 109.5 . .
O410 C409 C403 129(3) . .
O410 C409 H409 115.6 . .
C403 C409 H409 115.6 . .
O306 C300 C301 129(3) . .
O306 C300 C305 111(3) . .
C301 C300 C305 120.0 . .
C302 C301 C300 120.0 . .
C302 C301 O307 127(2) . .
C300 C301 O307 110(2) . .
C303 C302 C301 120.0 . .
C303 C302 H302 120.0 . .
C301 C302 H302 120.0 . .
C304 C303 C302 120.0 . .
C304 C303 C309 114(2) . .
C302 C303 C309 123(2) . .
C303 C304 C305 120.0 . .
C303 C304 H304 120.0 . .
C305 C304 H304 120.0 . .
C304 C305 C300 120.0 . .
C304 C305 H305 120.0 . .
C300 C305 H305 120.0 . .
C300 O306 H306 109.5 . .
C308 O307 C301 120(3) . .
O307 C308 H30A 109.5 . .
O307 C308 H30B 109.5 . .
H30A C308 H30B 109.5 . .
O307 C308 H30C 109.5 . .
H30A C308 H30C 109.5 . .
H30B C308 H30C 109.5 . .
O310 C309 C303 124(3) . .
O310 C309 H309 118.2 . .
C303 C309 H309 118.2 . .
O506 C500 C501 128(3) . .
O506 C500 C505 111(3) . .
C501 C500 C505 120.0 . .
C502 C501 C500 120.0 . .
C502 C501 O507 125(3) . .
C500 C501 O507 114(3) . .
C501 C502 C503 120.0 . .
C501 C502 H502 120.0 . .
C503 C502 H502 120.0 . .
C502 C503 C504 120.0 . .
C502 C503 C509 124(3) . .
C504 C503 C509 116(3) . .
C505 C504 C503 120.0 . .
C505 C504 H504 120.0 . .
C503 C504 H504 120.0 . .
C504 C505 C500 120.0 . .
C504 C505 H505 120.0 . .
C500 C505 H505 120.0 . .
C500 O506 H506 109.5 . .
C508 O507 C501 119(3) . .
O507 C508 H50A 109.5 . .
O507 C508 H50B 109.5 . .
H50A C508 H50B 109.5 . .
O507 C508 H50C 109.5 . .
H50A C508 H50C 109.5 . .
H50B C508 H50C 109.5 . .
O510 C509 C503 124(4) . .
O510 C509 H509 117.8 . .
C503 C509 H509 117.8 . .
C95A C90A C91A 109(3) . .
C95A C90A H90A 109.8 . .
C91A C90A H90A 109.8 . .
C95A C90A H90B 109.8 . .
C91A C90A H90B 109.8 . .
H90A C90A H90B 108.3 . .
C92A C91A C90A 109(3) . .
C92A C91A H91A 110.0 . .
C90A C91A H91A 110.0 . .
C92A C91A H91B 110.0 . .
C90A C91A H91B 110.0 . .
H91A C91A H91B 108.3 . .
C91A C92A C93A 110(3) . .
C91A C92A H92A 109.6 . .
C93A C92A H92A 109.6 . .
C91A C92A H92B 109.6 . .
C93A C92A H92B 109.6 . .
H92A C92A H92B 108.1 . .
C92A C93A C94A 112(3) . .
C92A C93A H93A 109.2 . .
C94A C93A H93A 109.2 . .
C92A C93A H93B 109.2 . .
C94A C93A H93B 109.2 . .
H93A C93A H93B 107.9 . .
C95A C94A C93A 110(3) . .
C95A C94A H94A 109.6 . .
C93A C94A H94A 109.6 . .
C95A C94A H94B 109.6 . .
C93A C94A H94B 109.6 . .
H94A C94A H94B 108.1 . .
C94A C95A C90A 109(3) . .
C94A C95A H95A 109.8 . .
C90A C95A H95A 109.8 . .
C94A C95A H95B 109.8 . .
C90A C95A H95B 109.8 . .
H95A C95A H95B 108.3 . .
C95B C90B C91B 107(2) . .
C95B C90B H90C 110.3 . .
C91B C90B H90C 110.3 . .
C95B C90B H90D 110.3 . .
C91B C90B H90D 110.3 . .
H90C C90B H90D 108.5 . .
C92B C91B C90B 109(3) . .
C92B C91B H91C 109.8 . .
C90B C91B H91C 109.8 . .
C92B C91B H91D 109.8 . .
C90B C91B H91D 109.8 . .
H91C C91B H91D 108.3 . .
C93B C92B C91B 106(3) . .
C93B C92B H92C 110.5 . .
C91B C92B H92C 110.5 . .
C93B C92B H92D 110.5 . .
C91B C92B H92D 110.5 . .
H92C C92B H92D 108.6 . .
C92B C93B C94B 108(2) . .
C92B C93B H93C 110.1 . .
C94B C93B H93C 110.1 . .
C92B C93B H93D 110.1 . .
C94B C93B H93D 110.1 . .
H93C C93B H93D 108.4 . .
C93B C94B C95B 108(3) . .
C93B C94B H94C 110.1 . .
C95B C94B H94C 110.1 . .
C93B C94B H94D 110.1 . .
C95B C94B H94D 110.1 . .
H94C C94B H94D 108.4 . .
C90B C95B C94B 108(3) . .
C90B C95B H95C 110.2 . .
C94B C95B H95C 110.2 . .
C90B C95B H95D 110.2 . .
C94B C95B H95D 110.2 . .
H95C C95B H95D 108.5 . .
C91C C90C C95C 110(3) . .
C91C C90C H90E 109.7 . .
C95C C90C H90E 109.7 . .
C91C C90C H90F 109.7 . .
C95C C90C H90F 109.7 . .
H90E C90C H90F 108.2 . .
C92C C91C C90C 110(3) . .
C92C C91C H91E 109.7 . .
C90C C91C H91E 109.7 . .
C92C C91C H91F 109.7 . .
C90C C91C H91F 109.7 . .
H91E C91C H91F 108.2 . .
C91C C92C C93C 112(3) . .
C91C C92C H92E 109.1 . .
C93C C92C H92E 109.1 . .
C91C C92C H92F 109.1 . .
C93C C92C H92F 109.1 . .
H92E C92C H92F 107.8 . .
C92C C93C C94C 111(3) . .
C92C C93C H93E 109.5 . .
C94C C93C H93E 109.5 . .
C92C C93C H93F 109.5 . .
C94C C93C H93F 109.5 . .
H93E C93C H93F 108.1 . .
C93C C94C C95C 109(2) . .
C93C C94C H94E 109.9 . .
C95C C94C H94E 109.9 . .
C93C C94C H94F 109.9 . .
C95C C94C H94F 109.9 . .
H94E C94C H94F 108.3 . .
C90C C95C C94C 110(3) . .
C90C C95C H95E 109.6 . .
C94C C95C H95E 109.6 . .
C90C C95C H95F 109.6 . .
C94C C95C H95F 109.6 . .
H95E C95C H95F 108.1 . .

loop_
_geom_bond_atom_site_label_1
_geom_bond_atom_site_label_2
_geom_bond_distance
_geom_bond_site_symmetry_2
Zn1A N101 2.075(11) .
Zn1A N161 2.107(8) 3
Zn1A I12A 2.511(6) .
Zn1A I11A 2.561(4) .
Zn2A N141 2.036(10) .
Zn2A N111 2.123(10) .
Zn2A I22A 2.505(8) .
Zn2A I21A 2.535(8) .
Zn3A N151 2.070(9) .
Zn3A N121 2.079(9) 8_455
Zn3A I31A 2.539(8) .
Zn3A I32A 2.567(8) .
Zn1B N101 2.022(14) .
Zn1B N161 2.060(10) 3
Zn1B I12B 2.507(14) .
Zn1B I11B 2.571(13) .
Zn2B N111 2.019(12) .
Zn2B N141 2.117(10) .
Zn2B I22B 2.547(10) .
Zn2B I21B 2.569(13) .
Zn3B N121 2.068(11) 8_455
Zn3B N151 2.078(13) .
Zn3B I32B 2.451(17) .
Zn3B I31B 2.531(17) .
N101 C102 1.309(18) .
N101 C106 1.363(16) .
C102 C103 1.38(2) .
C102 H102 0.9500 .
C103 C104 1.395(15) .
C103 H103 0.9500 .
C104 C105 1.371(16) .
C104 C131 1.488(14) .
C105 C106 1.349(17) .
C105 H105 0.9500 .
C106 H106 0.9500 .
N111 C112 1.303(19) .
N111 C116 1.341(13) .
C112 C113 1.37(2) .
C112 H112 0.9500 .
C113 C114 1.381(13) .
C113 H113 0.9500 .
C114 C115 1.341(14) .
C114 C133 1.460(12) .
C115 C116 1.404(13) .
C115 H115 0.9500 .
C116 H116 0.9500 .
N121 C122 1.313(13) .
N121 C126 1.338(14) .
N121 Zn3B 2.068(11) 8_556
N121 Zn3A 2.079(9) 8_556
C122 C123 1.394(11) .
C122 H122 0.9500 .
C123 C124 1.364(13) .
C123 H123 0.9500 .
C124 C125 1.368(13) .
C124 C135 1.502(11) .
C125 C126 1.398(13) .
C125 H125 0.9500 .
C126 H126 0.9500 .
C131 N136 1.323(10) .
C131 N132 1.343(12) .
N132 C133 1.331(12) .
C133 N134 1.338(10) .
N134 C135 1.318(12) .
C135 N136 1.337(12) .
N141 C146 1.314(13) .
N141 C142 1.339(11) .
C142 C143 1.369(12) .
C142 H142 0.9500 .
C143 C144 1.361(11) .
C143 H143 0.9500 .
C144 C145 1.388(10) .
C144 C171 1.475(10) .
C145 C146 1.364(13) .
C145 H145 0.9500 .
C146 H146 0.9500 .
N151 C156 1.325(12) .
N151 C152 1.339(12) .
C152 C153 1.380(12) .
C152 H152 0.9500 .
C153 C154 1.371(11) .
C153 H153 0.9500 .
C154 C155 1.372(11) .
C154 C173 1.489(9) .
C155 C156 1.394(11) .
C155 H155 0.9500 .
C156 H156 0.9500 .
N161 C162 1.318(14) .
N161 C166 1.330(17) .
N161 Zn1B 2.060(10) 3_445
N161 Zn1A 2.107(8) 3_445
C162 C163 1.359(13) .
C162 H162 0.9500 .
C163 C164 1.383(14) .
C163 H163 0.9500 .
C164 C165 1.367(13) .
C164 C175 1.499(10) .
C165 C166 1.372(15) .
C165 H165 0.9500 .
C166 H166 0.9500 .
C171 N172 1.342(8) .
C171 N176 1.346(10) .
N172 C173 1.345(9) .
C173 N174 1.318(9) .
N174 C175 1.330(9) .
C175 N176 1.323(11) .
C200 O206 1.36(3) .
C200 C201 1.3900 .
C200 C205 1.3900 .
C201 C202 1.3900 .
C201 O207 1.40(3) .
C202 C203 1.3900 .
C202 H202 0.9500 .
C203 C204 1.3900 .
C203 C209 1.513(14) .
C204 C205 1.3900 .
C204 H204 0.9500 .
C205 H205 0.9500 .
O206 H206 0.8400 .
O207 C208 1.32(4) .
C208 H20A 0.9800 .
C208 H20B 0.9800 .
C208 H20C 0.9800 .
C209 O210 1.45(4) .
C209 H209 0.9500 .
C400 O406 1.36(3) .
C400 C401 1.3900 .
C400 C405 1.3900 .
C401 C402 1.3900 .
C401 O407 1.40(3) .
C402 C403 1.3900 .
C402 H402 0.9500 .
C403 C404 1.3900 .
C403 C409 1.517(14) .
C404 C405 1.3900 .
C404 H404 0.9500 .
C405 H405 0.9500 .
O406 H406 0.8400 .
O407 C408 1.32(4) .
C408 H40A 0.9800 .
C408 H40B 0.9800 .
C408 H40C 0.9800 .
C409 O410 1.45(4) .
C409 H409 0.9500 .
C300 O306 1.36(3) .
C300 C301 1.3900 .
C300 C305 1.3900 .
C301 C302 1.3900 .
C301 O307 1.40(3) .
C302 C303 1.3900 .
C302 H302 0.9500 .
C303 C304 1.3900 .
C303 C309 1.520(14) .
C304 C305 1.3900 .
C304 H304 0.9500 .
C305 H305 0.9500 .
O306 H306 0.8400 .
O307 C308 1.32(4) .
C308 H30A 0.9800 .
C308 H30B 0.9800 .
C308 H30C 0.9800 .
C309 O310 1.46(4) .
C309 H309 0.9500 .
C500 O506 1.37(3) .
C500 C501 1.3900 .
C500 C505 1.3900 .
C501 C502 1.3900 .
C501 O507 1.40(3) .
C502 C503 1.3900 .
C502 H502 0.9500 .
C503 C504 1.3900 .
C503 C509 1.513(14) .
C504 C505 1.3900 .
C504 H504 0.9500 .
C505 H505 0.9500 .
O506 H506 0.8400 .
O507 C508 1.33(4) .
C508 H50A 0.9800 .
C508 H50B 0.9800 .
C508 H50C 0.9800 .
C509 O510 1.46(5) .
C509 H509 0.9500 .
C90A C95A 1.54(2) .
C90A C91A 1.54(2) .
C90A H90A 0.9900 .
C90A H90B 0.9900 .
C91A C92A 1.53(2) .
C91A H91A 0.9900 .
C91A H91B 0.9900 .
C92A C93A 1.54(2) .
C92A H92A 0.9900 .
C92A H92B 0.9900 .
C93A C94A 1.54(2) .
C93A H93A 0.9900 .
C93A H93B 0.9900 .
C94A C95A 1.54(2) .
C94A H94A 0.9900 .
C94A H94B 0.9900 .
C95A H95A 0.9900 .
C95A H95B 0.9900 .
C90B C95B 1.54(2) .
C90B C91B 1.55(2) .
C90B H90C 0.9900 .
C90B H90D 0.9900 .
C91B C92B 1.55(2) .
C91B H91C 0.9900 .
C91B H91D 0.9900 .
C92B C93B 1.55(2) .
C92B H92C 0.9900 .
C92B H92D 0.9900 .
C93B C94B 1.55(2) .
C93B H93C 0.9900 .
C93B H93D 0.9900 .
C94B C95B 1.56(2) .
C94B H94C 0.9900 .
C94B H94D 0.9900 .
C95B H95C 0.9900 .
C95B H95D 0.9900 .
C90C C91C 1.53(2) .
C90C C95C 1.54(2) .
C90C H90E 0.9900 .
C90C H90F 0.9900 .
C91C C92C 1.53(2) .
C91C H91E 0.9900 .
C91C H91F 0.9900 .
C92C C93C 1.54(2) .
C92C H92E 0.9900 .
C92C H92F 0.9900 .
C93C C94C 1.54(2) .
C93C H93E 0.9900 .
C93C H93F 0.9900 .
C94C C95C 1.54(2) .
C94C H94E 0.9900 .
C94C H94F 0.9900 .
C95C H95E 0.9900 .
C95C H95F 0.9900 .

loop_
_geom_hbond_atom_site_label_D
_geom_hbond_atom_site_label_H
_geom_hbond_atom_site_label_A
_geom_hbond_distance_DH
_geom_hbond_distance_HA
_geom_hbond_distance_DA
_geom_hbond_angle_DHA
_geom_hbond_site_symmetry_A
C106 H106 I12A 0.95 3.10 3.731(13) 125.1 .
C106 H106 I12B 0.95 3.13 3.793(15) 128.7 .
C106 H106 O210 0.95 2.53 3.25(4) 132.3 5_656
C112 H112 O410 0.95 2.18 3.05(4) 150.7 2_655
C116 H116 I22A 0.95 3.17 3.763(12) 121.9 .
C116 H116 I21B 0.95 3.21 3.877(13) 128.7 .
C122 H122 I31A 0.95 3.24 3.879(9) 125.9 8_556
C126 H126 I32A 0.95 3.15 3.765(10) 124.1 8_556
C126 H126 I32B 0.95 3.14 3.793(11) 127.1 8_556
C142 H142 I21A 0.95 3.15 3.778(10) 125.0 .
C142 H142 I12B 0.95 3.06 3.753(12) 131.2 3_455
C142 H142 I22B 0.95 3.24 3.820(9) 121.1 .
C143 H143 I12A 0.95 3.09 3.828(8) 136.2 3_455
C143 H143 I12B 0.95 3.24 3.836(9) 122.3 3_455
C146 H146 I32A 0.95 3.07 3.856(9) 141.6 4_545
C146 H146 I32B 0.95 2.99 3.772(11) 140.6 4_545
C156 H156 I11A 0.95 3.21 3.834(9) 124.8 3_455
C156 H156 I11B 0.95 2.96 3.601(11) 125.9 3_455
C156 H156 I32B 0.95 3.32 3.889(12) 120.8 .
C162 H162 I11A 0.95 3.09 3.786(10) 131.4 3_445
C162 H162 I11B 0.95 3.18 3.732(10) 118.9 3_445
C162 H162 O406 0.95 2.64 3.52(4) 154.9 4_545
C162 H162 O410 0.95 2.42 3.17(5) 136.3 3_445
C166 H166 I12B 0.95 3.15 3.814(11) 128.5 3_445
C205 H205 O310 0.95 2.26 2.94(8) 128.4 7_556
O206 H206 O510 0.84 2.56 3.39(9) 168.8 2_656
C302 H302 I22A 0.95 3.13 3.75(3) 124.2 7_556
C305 H305 I32A 0.95 3.25 4.19(3) 170.3 4_545
O306 H306 I21A 0.84 2.83 3.58(5) 149.2 1_545
C308 H30A I22A 0.98 3.30 4.18(5) 149.6 1_545
C308 H30C O210 0.98 2.52 3.01(7) 110.9 7_546
O506 H506 O310 0.84 2.51 2.92(9) 111.0 7_556
O506 H506 O507 0.84 2.41 2.81(6) 110.4 .
C509 H509 I31A 0.95 2.55 3.48(6) 170.0 8_556

loop_
_geom_torsion_atom_site_label_1
_geom_torsion_atom_site_label_2
_geom_torsion_atom_site_label_3
_geom_torsion_atom_site_label_4
_geom_torsion
_geom_torsion_site_symmetry_1
C106 N101 C102 C103 -1(3) .
Zn1B N101 C102 C103 -174.1(15) .
Zn1A N101 C102 C103 172.7(15) .
N101 C102 C103 C104 0(3) .
C102 C103 C104 C105 1(2) .
C102 C103 C104 C131 179.9(13) .
C103 C104 C105 C106 -0.9(19) .
C131 C104 C105 C106 -179.6(11) .
C104 C105 C106 N101 0(2) .
C102 N101 C106 C105 1(2) .
Zn1B N101 C106 C105 175.3(13) .
Zn1A N101 C106 C105 -171.9(11) .
C116 N111 C112 C113 1(3) .
Zn2B N111 C112 C113 -175.8(15) .
Zn2A N111 C112 C113 -177.7(17) .
N111 C112 C113 C114 -1(3) .
C112 C113 C114 C115 1(2) .
C112 C113 C114 C133 176.5(15) .
C113 C114 C115 C116 -0.2(15) .
C133 C114 C115 C116 -176.2(7) .
C112 N111 C116 C115 -0.3(17) .
Zn2B N111 C116 C115 176.3(7) .
Zn2A N111 C116 C115 177.8(7) .
C114 C115 C116 N111 0.1(13) .
C126 N121 C122 C123 -2.7(12) .
Zn3B N121 C122 C123 169.3(7) 8_556
Zn3A N121 C122 C123 168.9(6) 8_556
N121 C122 C123 C124 0.5(11) .
C122 C123 C124 C125 2.6(11) .
C122 C123 C124 C135 -179.5(7) .
C123 C124 C125 C126 -3.5(14) .
C135 C124 C125 C126 178.5(9) .
C122 N121 C126 C125 1.8(15) .
Zn3B N121 C126 C125 -171.6(10) 8_556
Zn3A N121 C126 C125 -170.2(9) 8_556
C124 C125 C126 N121 1.4(17) .
C105 C104 C131 N136 -11.5(13) .
C103 C104 C131 N136 169.9(11) .
C105 C104 C131 N132 169.8(9) .
C103 C104 C131 N132 -8.8(14) .
N136 C131 N132 C133 -0.7(11) .
C104 C131 N132 C133 177.9(7) .
C131 N132 C133 N134 0.6(10) .
C131 N132 C133 C114 -176.4(6) .
C115 C114 C133 N132 -163.6(7) .
C113 C114 C133 N132 20.6(13) .
C115 C114 C133 N134 19.3(11) .
C113 C114 C133 N134 -156.6(11) .
N132 C133 N134 C135 -1.0(10) .
C114 C133 N134 C135 175.9(6) .
C133 N134 C135 N136 1.6(10) .
C133 N134 C135 C124 -177.0(6) .
C123 C124 C135 N134 6.2(10) .
C125 C124 C135 N134 -175.9(8) .
C123 C124 C135 N136 -172.5(6) .
C125 C124 C135 N136 5.4(11) .
N132 C131 N136 C135 1.2(11) .
C104 C131 N136 C135 -177.4(7) .
N134 C135 N136 C131 -1.7(10) .
C124 C135 N136 C131 176.9(6) .
C146 N141 C142 C143 1(2) .
Zn2A N141 C142 C143 -178.5(12) .
Zn2B N141 C142 C143 -172.0(11) .
N141 C142 C143 C144 1(2) .
C142 C143 C144 C145 -2(2) .
C142 C143 C144 C171 177.9(12) .
C143 C144 C145 C146 3(2) .
C171 C144 C145 C146 -177.3(12) .
C142 N141 C146 C145 0(2) .
Zn2A N141 C146 C145 179.0(11) .
Zn2B N141 C146 C145 173.1(12) .
C144 C145 C146 N141 -2(2) .
C156 N151 C152 C153 -2(2) .
Zn3A N151 C152 C153 -175.2(11) .
Zn3B N151 C152 C153 178.7(12) .
N151 C152 C153 C154 3(2) .
C152 C153 C154 C155 -1.2(18) .
C152 C153 C154 C173 179.4(11) .
C153 C154 C155 C156 -0.7(17) .
C173 C154 C155 C156 178.7(9) .
C152 N151 C156 C155 -0.1(18) .
Zn3A N151 C156 C155 172.8(9) .
Zn3B N151 C156 C155 179.3(10) .
C154 C155 C156 N151 1.4(18) .
C166 N161 C162 C163 1(2) .
Zn1B N161 C162 C163 176.6(11) 3_445
Zn1A N161 C162 C163 179.1(11) 3_445
N161 C162 C163 C164 -1(2) .
C162 C163 C164 C165 1.8(19) .
C162 C163 C164 C175 179.5(11) .
C163 C164 C165 C166 -3(2) .
C175 C164 C165 C166 179.1(13) .
C162 N161 C166 C165 -3(2) .
Zn1B N161 C166 C165 -179.0(14) 3_445
Zn1A N161 C166 C165 179.5(13) 3_445
C164 C165 C166 N161 4(3) .
C143 C144 C171 N172 3.8(14) .
C145 C144 C171 N172 -176.1(10) .
C143 C144 C171 N176 -175.6(10) .
C145 C144 C171 N176 4.4(15) .
N176 C171 N172 C173 3.3(13) .
C144 C171 N172 C173 -176.1(8) .
C171 N172 C173 N174 -0.7(13) .
C171 N172 C173 C154 178.7(7) .
C153 C154 C173 N174 7.5(13) .
C155 C154 C173 N174 -171.9(9) .
C153 C154 C173 N172 -171.9(9) .
C155 C154 C173 N172 8.7(13) .
N172 C173 N174 C175 -2.9(13) .
C154 C173 N174 C175 177.8(8) .
C173 N174 C175 N176 4.5(14) .
C173 N174 C175 C164 -173.7(8) .
C165 C164 C175 N176 -3.7(16) .
C163 C164 C175 N176 178.7(10) .
C165 C164 C175 N174 174.6(11) .
C163 C164 C175 N174 -3.0(14) .
N174 C175 N176 C171 -2.2(14) .
C164 C175 N176 C171 175.9(8) .
N172 C171 N176 C175 -1.9(13) .
C144 C171 N176 C175 177.4(8) .
O206 C200 C201 C202 174(3) .
C205 C200 C201 C202 0.0 .
O206 C200 C201 O207 -4(3) .
C205 C200 C201 O207 -179(2) .
C200 C201 C202 C203 0.0 .
O207 C201 C202 C203 179(3) .
C201 C202 C203 C204 0.0 .
C201 C202 C203 C209 166(4) .
C202 C203 C204 C205 0.0 .
C209 C203 C204 C205 -167(3) .
C203 C204 C205 C200 0.0 .
O206 C200 C205 C204 -175(2) .
C201 C200 C205 C204 0.0 .
C202 C201 O207 C208 0(5) .
C200 C201 O207 C208 179(3) .
C202 C203 C209 O210 1(7) .
C204 C203 C209 O210 168(5) .
O406 C400 C401 C402 -170(4) .
C405 C400 C401 C402 0.0 .
O406 C400 C401 O407 -8(4) .
C405 C400 C401 O407 162(4) .
C400 C401 C402 C403 0.0 .
O407 C401 C402 C403 -159(5) .
C401 C402 C403 C404 0.0 .
C401 C402 C403 C409 -173(5) .
C402 C403 C404 C405 0.0 .
C409 C403 C404 C405 174(4) .
C403 C404 C405 C400 0.0 .
O406 C400 C405 C404 171(4) .
C401 C400 C405 C404 0.0 .
C400 C401 O407 C408 -156(5) .
C402 C401 O407 C408 5(7) .
C404 C403 C409 O410 -172(6) .
C402 C403 C409 O410 2(9) .
O306 C300 C301 C302 -176(6) .
C305 C300 C301 C302 0.0 .
O306 C300 C301 O307 19(6) .
C305 C300 C301 O307 -165(5) .
C300 C301 C302 C303 0.0 .
O307 C301 C302 C303 162(5) .
C301 C302 C303 C304 0.0 .
C301 C302 C303 C309 159(4) .
C302 C303 C304 C305 0.0 .
C309 C303 C304 C305 -161(3) .
C303 C304 C305 C300 0.0 .
O306 C300 C305 C304 177(5) .
C301 C300 C305 C304 0.0 .
C302 C301 O307 C308 13(9) .
C300 C301 O307 C308 177(6) .
C304 C303 C309 O310 -33(6) .
C302 C303 C309 O310 167(5) .
O506 C500 C501 C502 171(4) .
C505 C500 C501 C502 0.0 .
O506 C500 C501 O507 0(4) .
C505 C500 C501 O507 -171(3) .
C500 C501 C502 C503 0.0 .
O507 C501 C502 C503 170(4) .
C501 C502 C503 C504 0.0 .
C501 C502 C503 C509 -178(5) .
C502 C503 C504 C505 0.0 .
C509 C503 C504 C505 178(4) .
C503 C504 C505 C500 0.0 .
O506 C500 C505 C504 -172(4) .
C501 C500 C505 C504 0.0 .
C502 C501 O507 C508 -7(7) .
C500 C501 O507 C508 163(5) .
C502 C503 C509 O510 31(11) .
C504 C503 C509 O510 -147(7) .
C95A C90A C91A C92A -68(8) .
C90A C91A C92A C93A 15(15) .
C91A C92A C93A C94A 48(13) .
C92A C93A C94A C95A -61(9) .
C93A C94A C95A C90A 8(15) .
C91A C90A C95A C94A 54(12) .
C95B C90B C91B C92B -12(15) .
C90B C91B C92B C93B 70(8) .
C91B C92B C93B C94B -56(12) .
C92B C93B C94B C95B -10(15) .
C91B C90B C95B C94B -56(12) .
C93B C94B C95B C90B 69(9) .
C95C C90C C91C C92C -6(12) .
C90C C91C C92C C93C -53(9) .
C91C C92C C93C C94C 57(9) .
C92C C93C C94C C95C -1(12) .
C91C C90C C95C C94C 62(8) .
C93C C94C C95C C90C -58(9) .
